data_7246189
loop_
_publ_author_name
'Asano, Akiko'
'Minoura, Katsuhiko'
'Yamada, Takeshi'
'Doi, Mitsunobu'

_publ_section_title
;
 Experimental evidence for CH&#x22EF;\p interaction-mediated stabilization
 of the square form in phenylglycine-incorporated ascidiacyclamide
;
_journal_issue 4
_journal_name_full 'RSC Advances'
_journal_page_first 2458
_journal_page_last 2466
_journal_paper_doi 10.1039/D2RA07063D
_journal_volume 13
_journal_year 2023
_chemical_absolute_configuration rm
_chemical_compound_source synthesis
_chemical_formula_moiety 'C38 H47 N8 O6 S2, C4 H9 N O7'
_chemical_formula_sum 'C42 H56 N9 O7 S2'
_chemical_formula_weight 863.08
_chemical_name_systematic
; 
 cyclo(Val-Oxz-D-Val-Thz-Phg-Oxz-D-Val-Thz).dimethylacetamide
;
_space_group_IT_number 5
_space_group_name_Hall 'C 2y'
_space_group_name_H-M_alt 'C 1 2 1'
_symmetry_cell_setting monoclinic
_symmetry_space_group_name_H-M 'C 1 2 1'
_atom_sites_solution_hydrogens geom
_atom_sites_solution_primary direct
_atom_sites_solution_secondary difmap
_audit_creation_method SHELXL-97
_audit_update_record
;
2022-07-20 deposited with the CCDC.	2023-01-04 downloaded from the CCDC.
;
_cell_angle_alpha 90.00
_cell_angle_beta 123.754(4)
_cell_angle_gamma 90.00
_cell_formula_units_Z 2
_cell_length_a 18.269(6)
_cell_length_b 12.967(4)
_cell_length_c 11.641(4)
_cell_measurement_reflns_used 3354
_cell_measurement_temperature 240(2)
_cell_measurement_theta_max 27.82
_cell_measurement_theta_min 2.31
_cell_volume 2292.8(13)
_computing_cell_refinement 'SAINT-PLUS (Bruker, 1998)'
_computing_data_collection 'SMART (Bruker, 1998)'
_computing_data_reduction 'SAINT-PLUS (Bruker, 1998)'
_computing_molecular_graphics 'PLATON (Spek, 2009)'
_computing_structure_refinement 'SHELXL-97 (Sheldrick, 2008)'
_computing_structure_solution 'SHELXS-97 (Sheldrick, 2008)'
_diffrn_ambient_temperature 240(2)
_diffrn_detector_area_resol_mean 8.366
_diffrn_measured_fraction_theta_full 0.997
_diffrn_measured_fraction_theta_max 0.997
_diffrn_measurement_device_type 'CCD (Bruker APEX)'
_diffrn_measurement_method \w-scan
_diffrn_radiation_monochromator 'conforcal (Bruker Montel)'
_diffrn_radiation_source 'rotating anode (M18XCE)'
_diffrn_radiation_type MoK\a
_diffrn_radiation_wavelength 0.71073
_diffrn_reflns_av_R_equivalents 0.0362
_diffrn_reflns_av_sigmaI/netI 0.0994
_diffrn_reflns_limit_h_max 21
_diffrn_reflns_limit_h_min -21
_diffrn_reflns_limit_k_max 15
_diffrn_reflns_limit_k_min -15
_diffrn_reflns_limit_l_max 13
_diffrn_reflns_limit_l_min -13
_diffrn_reflns_number 7239
_diffrn_reflns_theta_full 25.02
_diffrn_reflns_theta_max 25.02
_diffrn_reflns_theta_min 2.10
_diffrn_standards_decay_% 0.15
_diffrn_standards_interval_count 7239
_diffrn_standards_interval_time 840
_diffrn_standards_number 101
_exptl_absorpt_coefficient_mu 0.173
_exptl_absorpt_correction_T_max 1.352
_exptl_absorpt_correction_T_min 0.837
_exptl_absorpt_correction_type multi-scan
_exptl_absorpt_process_details 'SADABS (Sheldrick, 1996)'
_exptl_crystal_colour colourless
_exptl_crystal_density_diffrn 1.250
_exptl_crystal_density_method 'not measured'
_exptl_crystal_description block
_exptl_crystal_F_000 918
_exptl_crystal_recrystallization_method 'Re-crystallisation from solvent: N,N-Dimethylacetamide'
_exptl_crystal_size_max 0.40
_exptl_crystal_size_mid 0.30
_exptl_crystal_size_min 0.15
_refine_diff_density_max 0.660
_refine_diff_density_min -0.691
_refine_diff_density_rms 0.088
_refine_ls_abs_structure_details 'Flack (1983), 1787 Friedel pairs'
_refine_ls_abs_structure_Flack -0.3(3)
_refine_ls_extinction_method none
_refine_ls_goodness_of_fit_ref 1.141
_refine_ls_hydrogen_treatment constr
_refine_ls_matrix_type full
_refine_ls_number_parameters 330
_refine_ls_number_reflns 3907
_refine_ls_number_restraints 1
_refine_ls_restrained_S_all 1.141
_refine_ls_R_factor_all 0.1249
_refine_ls_R_factor_gt 0.1071
_refine_ls_shift/su_max 0.017
_refine_ls_shift/su_mean 0.003
_refine_ls_structure_factor_coef Fsqd
_refine_ls_weighting_details 'calc w=1/[\s^2^(Fo^2^)+(0.0873P)^2^+6.8483P] where P=(Fo^2^+2Fc^2^)/3'
_refine_ls_weighting_scheme calc
_refine_ls_wR_factor_gt 0.2655
_refine_ls_wR_factor_ref 0.2780
_reflns_number_gt 3055
_reflns_number_total 3907
_reflns_threshold_expression I>2\s(I)
_cod_data_source_file d2ra07063d2.cif
_cod_data_source_block valphg
_cod_depositor_comments
;
The following automatic conversions were performed:

data item '_symmetry_cell_setting' value 'Monoclinic' was changed to
'monoclinic' in accordance with the
/home/data/users/saulius/crontab/automatic-downloads/rss-feeds/RSC/lib/dictionaries/cif_core.dic
dictionary named 'cif_core.dic' version 2.4.2 last updated on
2011-04-26.

Automatic conversion script
Id: cif_fix_values 7556 2019-12-06 15:28:31Z antanas 
;
_cod_original_cell_volume 2292.9(13)
_cod_original_sg_symbol_H-M 'C2   '
_cod_database_code 7246189

loop_
_symmetry_equiv_pos_as_xyz
'x, y, z'
'-x, y, -z'
'x+1/2, y+1/2, z'
'-x+1/2, y+1/2, -z'

loop_
_atom_site_label
_atom_site_type_symbol
_atom_site_fract_x
_atom_site_fract_y
_atom_site_fract_z
_atom_site_U_iso_or_equiv
_atom_site_adp_type
_atom_site_occupancy
_atom_site_symmetry_multiplicity
_atom_site_calc_flag
_atom_site_refinement_flags
_atom_site_disorder_assembly
_atom_site_disorder_group
N11 N 0.3872(4) 0.3107(5) 0.5914(6) 0.0700(18) Uani 1 1 d . . .
H11 H 0.4092 0.2576 0.5751 0.084 Uiso 1 1 calc R . .
C11 C 0.3040(6) 0.3555(7) 0.4789(10) 0.081(3) Uani 1 1 d . . .
H11A H 0.2714 0.3832 0.5173 0.098 Uiso 1 1 calc R A 1
C12 C 0.321(6) 0.444(7) 0.408(9) 0.10(2) Uani 0.50 1 d P B 1
H12 H 0.3710 0.4229 0.4017 0.121 Uiso 0.50 1 calc PR B 1
C13 C 0.241(2) 0.460(2) 0.263(3) 0.154(12) Uani 0.50 1 d P B 1
H13A H 0.2170 0.3939 0.2194 0.231 Uiso 0.50 1 calc PR B 1
H13B H 0.2584 0.4981 0.2095 0.231 Uiso 0.50 1 calc PR B 1
H13C H 0.1973 0.4991 0.2664 0.231 Uiso 0.50 1 calc PR B 1
C14 C 0.346(2) 0.543(2) 0.489(4) 0.154(14) Uani 0.50 1 d P B 1
H14A H 0.3532 0.5968 0.4386 0.231 Uiso 0.50 1 calc PR B 1
H14B H 0.4004 0.5333 0.5783 0.231 Uiso 0.50 1 calc PR B 1
H14C H 0.2995 0.5621 0.5017 0.231 Uiso 0.50 1 calc PR B 1
C12' C 0.313(6) 0.435(7) 0.406(7) 0.09(2) Uani 0.50 1 d P B 2
C13' C 0.2794(17) 0.5306(14) 0.406(2) 0.086(5) Uani 0.50 1 d P B 2
H13' H 0.2461 0.5381 0.4450 0.103 Uiso 0.50 1 calc PR B 2
C14' C 0.2948(15) 0.6156(15) 0.350(2) 0.094(6) Uani 0.50 1 d P B 2
H14' H 0.2720 0.6805 0.3504 0.113 Uiso 0.50 1 calc PR B 2
C15' C 0.3438(8) 0.6046(9) 0.2925(11) 0.108(4) Uani 1 1 d . B 2
H15' H 0.3542 0.6621 0.2542 0.130 Uiso 1 1 calc R B 2
C16' C 0.3774(15) 0.5087(15) 0.2917(19) 0.093(6) Uani 0.50 1 d P B 2
H16' H 0.4106 0.5013 0.2529 0.112 Uiso 0.50 1 calc PR B 2
C17' C 0.3621(14) 0.4237(16) 0.3482(19) 0.084(5) Uani 0.50 1 d P B 2
H17' H 0.3848 0.3588 0.3476 0.101 Uiso 0.50 1 calc PR B 2
C23 C 0.2497(4) 0.2722(5) 0.3755(7) 0.0520(15) Uani 1 1 d . B .
N21 N 0.2758(3) 0.1811(4) 0.3722(5) 0.0485(12) Uani 1 1 d . . .
C21 C 0.2026(4) 0.1317(5) 0.2500(7) 0.0466(14) Uani 1 1 d . B .
H21 H 0.1878 0.0666 0.2771 0.056 Uiso 1 1 calc R . .
C22 C 0.1238(4) 0.2086(5) 0.1929(8) 0.0560(16) Uani 1 1 d . . .
H22 H 0.0985 0.2239 0.0944 0.067 Uiso 1 1 calc R B .
O22 O 0.1662(3) 0.3003(4) 0.2772(6) 0.0679(14) Uani 1 1 d . B .
C24 C 0.0523(5) 0.1737(8) 0.2126(10) 0.084(3) Uani 1 1 d . B .
H24A H 0.0062 0.2255 0.1755 0.127 Uiso 1 1 calc R . .
H24B H 0.0772 0.1645 0.3104 0.127 Uiso 1 1 calc R . .
H24C H 0.0277 0.1089 0.1646 0.127 Uiso 1 1 calc R . .
C25 C 0.2228(4) 0.1085(5) 0.1406(7) 0.0519(15) Uani 1 1 d . . .
O25 O 0.1642(3) 0.0932(6) 0.0226(5) 0.0860(19) Uani 1 1 d . B .
N31 N 0.3085(4) 0.1031(5) 0.1894(6) 0.0612(15) Uani 1 1 d . B .
H31 H 0.3471 0.1102 0.2776 0.073 Uiso 1 1 calc R . .
C31 C 0.3388(5) 0.0855(7) 0.0983(8) 0.070(2) Uani 1 1 d . . .
H31A H 0.2866 0.0762 0.0029 0.084 Uiso 1 1 calc R B .
C32 C 0.3955(7) -0.0102(8) 0.1385(12) 0.089(3) Uani 1 1 d . B .
H32 H 0.4464 -0.0037 0.2355 0.107 Uiso 1 1 calc R . .
C33 C 0.3411(9) -0.1050(10) 0.1246(14) 0.118(4) Uani 1 1 d . . .
H33A H 0.3780 -0.1660 0.1534 0.177 Uiso 1 1 calc R B .
H33B H 0.2922 -0.1126 0.0291 0.177 Uiso 1 1 calc R . .
H33C H 0.3188 -0.0964 0.1826 0.177 Uiso 1 1 calc R . .
C34 C 0.4288(11) -0.0213(12) 0.0442(16) 0.134(5) Uani 1 1 d . . .
H34A H 0.4654 -0.0823 0.0703 0.200 Uiso 1 1 calc R B .
H34B H 0.4629 0.0391 0.0533 0.200 Uiso 1 1 calc R . .
H34C H 0.3790 -0.0278 -0.0509 0.200 Uiso 1 1 calc R . .
C43 C 0.3878(5) 0.1816(7) 0.1013(7) 0.0626(19) Uani 1 1 d . B .
N41 N 0.4613(4) 0.2094(5) 0.2061(6) 0.0557(13) Uani 1 1 d . . .
C41 C 0.4879(5) 0.3021(6) 0.1787(7) 0.0550(16) Uani 1 1 d . B .
C42 C 0.4324(6) 0.3378(8) 0.0529(9) 0.083(3) Uani 1 1 d . . .
H42 H 0.4409 0.3996 0.0197 0.100 Uiso 1 1 calc R B .
S42 S 0.34552(16) 0.2611(2) -0.0407(2) 0.0960(9) Uani 1 1 d . B .
C44 C 0.5711(5) 0.3500(5) 0.2828(8) 0.0607(18) Uani 1 1 d . . .
O44 O 0.6026(4) 0.4236(5) 0.2548(6) 0.0845(17) Uani 1 1 d . B .
O1 O 0.5000 0.0678(18) 0.5000 0.153(6) Uani 1 2 d S . .
C1 C 0.4775(17) -0.018(2) 0.511(3) 0.108(8) Uani 0.50 1 d P . .
C2 C 0.404(5) -0.047(6) 0.520(9) 0.105(13) Uani 0.50 1 d P . .
H2A H 0.3973 -0.1213 0.5131 0.157 Uiso 0.50 1 calc PR . .
H2B H 0.3506 -0.0150 0.4444 0.157 Uiso 0.50 1 calc PR . .
H2C H 0.4150 -0.0238 0.6071 0.157 Uiso 0.50 1 calc PR . .
N1 N 0.5344(18) -0.093(2) 0.521(3) 0.132(8) Uani 0.50 1 d P . .
C3 C 0.530(3) -0.198(2) 0.549(3) 0.152(18) Uani 0.50 1 d P . .
H3A H 0.4792 -0.2083 0.5540 0.227 Uiso 0.50 1 calc PR . .
H3B H 0.5830 -0.2168 0.6357 0.227 Uiso 0.50 1 calc PR . .
H3C H 0.5239 -0.2397 0.4751 0.227 Uiso 0.50 1 calc PR . .
C4 C 0.610(7) -0.075(8) 0.516(11) 0.15(3) Uani 0.50 1 d P . .
H4A H 0.6177 -0.0010 0.5107 0.225 Uiso 0.50 1 calc PR . .
H4B H 0.6024 -0.1083 0.4354 0.225 Uiso 0.50 1 calc PR . .
H4C H 0.6625 -0.1021 0.5988 0.225 Uiso 0.50 1 calc PR . .

loop_
_atom_site_aniso_label
_atom_site_aniso_U_11
_atom_site_aniso_U_22
_atom_site_aniso_U_33
_atom_site_aniso_U_23
_atom_site_aniso_U_13
_atom_site_aniso_U_12
N11 0.066(4) 0.067(4) 0.059(3) -0.022(3) 0.023(3) 0.015(3)
C11 0.066(5) 0.054(5) 0.103(6) -0.024(5) 0.034(5) 0.006(4)
C12 0.08(3) 0.06(3) 0.12(4) -0.02(3) 0.03(3) 0.00(2)
C13 0.13(2) 0.100(19) 0.15(2) 0.007(17) 0.031(19) -0.009(16)
C14 0.12(2) 0.090(18) 0.16(3) -0.011(17) 0.02(2) -0.001(16)
C12' 0.11(4) 0.06(2) 0.08(3) 0.01(2) 0.04(3) -0.01(2)
C13' 0.114(16) 0.059(11) 0.074(12) 0.010(9) 0.046(12) -0.008(11)
C14' 0.120(15) 0.063(11) 0.078(11) 0.011(9) 0.042(11) -0.009(10)
C15' 0.126(8) 0.071(6) 0.088(7) 0.013(5) 0.035(6) -0.011(6)
C16' 0.117(15) 0.063(11) 0.080(12) 0.015(9) 0.043(11) -0.013(10)
C17' 0.111(14) 0.057(10) 0.076(11) 0.017(9) 0.046(10) -0.015(10)
C23 0.043(3) 0.049(4) 0.057(3) -0.007(3) 0.024(3) 0.003(3)
N21 0.051(3) 0.050(3) 0.047(3) 0.000(2) 0.028(2) 0.010(2)
C21 0.046(3) 0.037(3) 0.061(4) 0.000(3) 0.033(3) -0.005(2)
C22 0.052(4) 0.053(4) 0.067(4) -0.001(3) 0.035(3) 0.001(3)
O22 0.048(2) 0.045(3) 0.089(3) -0.009(2) 0.024(2) 0.0070(19)
C24 0.055(4) 0.100(7) 0.109(6) -0.004(6) 0.053(5) 0.005(4)
C25 0.045(3) 0.056(4) 0.058(4) -0.009(3) 0.031(3) -0.009(3)
O25 0.052(3) 0.137(5) 0.061(3) -0.040(3) 0.027(3) -0.017(3)
N31 0.058(3) 0.075(4) 0.062(3) -0.015(3) 0.041(3) -0.013(3)
C31 0.065(4) 0.095(6) 0.070(4) -0.023(4) 0.050(4) -0.021(4)
C32 0.093(6) 0.086(6) 0.127(8) -0.019(6) 0.084(6) -0.007(5)
C33 0.129(9) 0.112(9) 0.143(10) -0.011(8) 0.094(8) -0.013(7)
C34 0.153(11) 0.141(11) 0.153(11) -0.021(9) 0.113(10) -0.006(9)
C43 0.052(4) 0.094(6) 0.051(4) -0.001(4) 0.035(3) 0.005(4)
N41 0.054(3) 0.060(3) 0.057(3) 0.009(3) 0.034(3) 0.000(3)
C41 0.060(4) 0.057(4) 0.062(4) 0.013(3) 0.043(3) 0.011(3)
C42 0.089(6) 0.094(7) 0.073(5) 0.032(5) 0.049(5) 0.030(5)
S42 0.0752(14) 0.139(2) 0.0571(11) 0.0202(13) 0.0263(10) 0.0122(14)
C44 0.069(4) 0.048(4) 0.075(5) 0.021(3) 0.045(4) 0.007(3)
O44 0.111(4) 0.067(3) 0.078(3) 0.011(3) 0.055(3) -0.026(3)
O1 0.132(11) 0.212(19) 0.132(11) 0.000 0.084(9) 0.000
C1 0.113(19) 0.090(15) 0.17(2) -0.021(17) 0.105(18) -0.028(14)
C2 0.10(2) 0.11(3) 0.11(3) 0.00(2) 0.07(2) -0.01(2)
N1 0.14(2) 0.113(18) 0.17(3) -0.010(19) 0.11(3) -0.016(15)
C3 0.22(6) 0.112(19) 0.18(4) 0.008(18) 0.15(4) -0.01(2)
C4 0.15(5) 0.16(7) 0.16(7) -0.01(4) 0.09(5) 0.01(4)

loop_
_atom_type_symbol
_atom_type_description
_atom_type_scat_dispersion_real
_atom_type_scat_dispersion_imag
_atom_type_scat_source
C C 0.0033 0.0016 'International Tables Vol C Tables 4.2.6.8 and 6.1.1.4'
H H 0.0000 0.0000 'International Tables Vol C Tables 4.2.6.8 and 6.1.1.4'
N N 0.0061 0.0033 'International Tables Vol C Tables 4.2.6.8 and 6.1.1.4'
O O 0.0106 0.0060 'International Tables Vol C Tables 4.2.6.8 and 6.1.1.4'
S S 0.1246 0.1234 'International Tables Vol C Tables 4.2.6.8 and 6.1.1.4'

loop_
_geom_angle_atom_site_label_1
_geom_angle_atom_site_label_2
_geom_angle_atom_site_label_3
_geom_angle
_geom_angle_site_symmetry_1
_geom_angle_site_symmetry_3
_geom_angle_publ_flag
C44 N11 C11 120.7(6) 2_656 . ?
C44 N11 H11 119.7 2_656 . ?
C11 N11 H11 119.7 . . ?
C12' C11 N11 115(4) . . ?
C12' C11 C23 107(4) . . ?
N11 C11 C23 108.9(6) . . ?
C12' C11 C12 4(7) . . ?
N11 C11 C12 111(3) . . ?
C23 C11 C12 110(4) . . ?
C12' C11 H11A 108.2 . . ?
N11 C11 H11A 109.0 . . ?
C23 C11 H11A 109.0 . . ?
C12 C11 H11A 109.1 . . ?
C14 C12 C13 110(5) . . ?
C14 C12 C11 112(5) . . ?
C13 C12 C11 110(7) . . ?
C14 C12 H12 108.0 . . ?
C13 C12 H12 108.1 . . ?
C11 C12 H12 108.0 . . ?
C12 C13 H13A 109.5 . . ?
C12 C13 H13B 109.5 . . ?
H13A C13 H13B 109.5 . . ?
C12 C13 H13C 109.5 . . ?
H13A C13 H13C 109.5 . . ?
H13B C13 H13C 109.5 . . ?
C12 C14 H14A 109.5 . . ?
C12 C14 H14B 109.5 . . ?
H14A C14 H14B 109.5 . . ?
C12 C14 H14C 109.5 . . ?
H14A C14 H14C 109.5 . . ?
H14B C14 H14C 109.5 . . ?
C13' C12' C17' 120(5) . . ?
C13' C12' C11 117(5) . . ?
C17' C12' C11 123(6) . . ?
C12' C13' C14' 120(4) . . ?
C12' C13' H13' 120.0 . . ?
C14' C13' H13' 120.0 . . ?
C15' C14' C13' 120(2) . . ?
C15' C14' H14' 120.0 . . ?
C13' C14' H14' 120.0 . . ?
C14' C15' C16' 120.0(15) . . ?
C14' C15' H15' 120.0 . . ?
C16' C15' H15' 120.0 . . ?
C15' C16' C17' 120(2) . . ?
C15' C16' H16' 120.0 . . ?
C17' C16' H16' 120.0 . . ?
C16' C17' C12' 120(4) . . ?
C16' C17' H17' 120.0 . . ?
C12' C17' H17' 120.0 . . ?
N21 C23 O22 119.1(6) . . ?
N21 C23 C11 126.4(6) . . ?
O22 C23 C11 114.5(6) . . ?
C23 N21 C21 106.3(5) . . ?
N21 C21 C25 112.5(5) . . ?
N21 C21 C22 105.4(5) . . ?
C25 C21 C22 111.1(5) . . ?
N21 C21 H21 109.2 . . ?
C25 C21 H21 109.2 . . ?
C22 C21 H21 109.2 . . ?
O22 C22 C24 108.7(6) . . ?
O22 C22 C21 102.4(5) . . ?
C24 C22 C21 114.4(6) . . ?
O22 C22 H22 110.3 . . ?
C24 C22 H22 110.3 . . ?
C21 C22 H22 110.3 . . ?
C23 O22 C22 106.1(5) . . ?
C22 C24 H24A 109.5 . . ?
C22 C24 H24B 109.5 . . ?
H24A C24 H24B 109.5 . . ?
C22 C24 H24C 109.5 . . ?
H24A C24 H24C 109.5 . . ?
H24B C24 H24C 109.5 . . ?
O25 C25 N31 124.5(6) . . ?
O25 C25 C21 120.6(6) . . ?
N31 C25 C21 114.9(6) . . ?
C25 N31 C31 121.8(6) . . ?
C25 N31 H31 119.1 . . ?
C31 N31 H31 119.1 . . ?
N31 C31 C32 111.9(7) . . ?
N31 C31 C43 108.1(6) . . ?
C32 C31 C43 111.8(6) . . ?
N31 C31 H31A 108.3 . . ?
C32 C31 H31A 108.3 . . ?
C43 C31 H31A 108.3 . . ?
C31 C32 C34 109.3(10) . . ?
C31 C32 C33 109.4(8) . . ?
C34 C32 C33 110.0(9) . . ?
C31 C32 H32 109.3 . . ?
C34 C32 H32 109.3 . . ?
C33 C32 H32 109.3 . . ?
C32 C33 H33A 109.5 . . ?
C32 C33 H33B 109.5 . . ?
H33A C33 H33B 109.5 . . ?
C32 C33 H33C 109.5 . . ?
H33A C33 H33C 109.5 . . ?
H33B C33 H33C 109.5 . . ?
C32 C34 H34A 109.5 . . ?
C32 C34 H34B 109.5 . . ?
H34A C34 H34B 109.5 . . ?
C32 C34 H34C 109.5 . . ?
H34A C34 H34C 109.5 . . ?
H34B C34 H34C 109.5 . . ?
N41 C43 C31 123.4(7) . . ?
N41 C43 S42 115.1(6) . . ?
C31 C43 S42 121.5(6) . . ?
C43 N41 C41 110.0(6) . . ?
C42 C41 N41 113.9(8) . . ?
C42 C41 C44 125.3(7) . . ?
N41 C41 C44 120.8(6) . . ?
C41 C42 S42 112.4(7) . . ?
C41 C42 H42 123.8 . . ?
S42 C42 H42 123.8 . . ?
C42 S42 C43 88.5(4) . . ?
O44 C44 N11 121.2(7) . 2_656 ?
O44 C44 C41 121.9(7) . . ?
N11 C44 C41 116.8(6) 2_656 . ?
O1 C1 N1 111.8(19) . . ?
O1 C1 C2 129(4) . . ?
N1 C1 C2 120(4) . . ?
C1 C2 H2A 109.5 . . ?
C1 C2 H2B 109.5 . . ?
H2A C2 H2B 109.5 . . ?
C1 C2 H2C 109.5 . . ?
H2A C2 H2C 109.5 . . ?
H2B C2 H2C 109.5 . . ?
C1 N1 C3 124(3) . . ?
C1 N1 C4 125(4) . . ?
C3 N1 C4 110(5) . . ?
N1 C3 H3A 109.5 . . ?
N1 C3 H3B 109.5 . . ?
H3A C3 H3B 109.5 . . ?
N1 C3 H3C 109.5 . . ?
H3A C3 H3C 109.5 . . ?
H3B C3 H3C 109.5 . . ?
N1 C4 H4A 109.5 . . ?
N1 C4 H4B 109.5 . . ?
H4A C4 H4B 109.5 . . ?
N1 C4 H4C 109.5 . . ?
H4A C4 H4C 109.5 . . ?
H4B C4 H4C 109.5 . . ?

loop_
_geom_bond_atom_site_label_1
_geom_bond_atom_site_label_2
_geom_bond_distance
_geom_bond_site_symmetry_2
_geom_bond_publ_flag
N11 C44 1.321(9) 2_656 ?
N11 C11 1.467(11) . ?
N11 H11 0.8700 . ?
C11 C12' 1.40(7) . ?
C11 C23 1.508(10) . ?
C11 C12 1.54(9) . ?
C11 H11A 0.9900 . ?
C12 C14 1.51(10) . ?
C12 C13 1.51(9) . ?
C12 H12 0.9900 . ?
C13 H13A 0.9700 . ?
C13 H13B 0.9700 . ?
C13 H13C 0.9700 . ?
C14 H14A 0.9700 . ?
C14 H14B 0.9700 . ?
C14 H14C 0.9700 . ?
C12' C13' 1.39(9) . ?
C12' C17' 1.39(8) . ?
C13' C14' 1.39(3) . ?
C13' H13' 0.9400 . ?
C14' C15' 1.39(3) . ?
C14' H14' 0.9400 . ?
C15' C16' 1.39(2) . ?
C15' H15' 0.9400 . ?
C16' C17' 1.39(2) . ?
C16' H16' 0.9400 . ?
C17' H17' 0.9400 . ?
C23 N21 1.283(8) . ?
C23 O22 1.353(8) . ?
N21 C21 1.451(8) . ?
C21 C25 1.539(9) . ?
C21 C22 1.564(9) . ?
C21 H21 0.9900 . ?
C22 O22 1.459(8) . ?
C22 C24 1.515(11) . ?
C22 H22 0.9900 . ?
C24 H24A 0.9700 . ?
C24 H24B 0.9700 . ?
C24 H24C 0.9700 . ?
C25 O25 1.199(8) . ?
C25 N31 1.338(8) . ?
N31 C31 1.462(9) . ?
N31 H31 0.8700 . ?
C31 C32 1.515(14) . ?
C31 C43 1.522(12) . ?
C31 H31A 0.9900 . ?
C32 C34 1.528(15) . ?
C32 C33 1.532(15) . ?
C32 H32 0.9900 . ?
C33 H33A 0.9700 . ?
C33 H33B 0.9700 . ?
C33 H33C 0.9700 . ?
C34 H34A 0.9700 . ?
C34 H34B 0.9700 . ?
C34 H34C 0.9700 . ?
C43 N41 1.265(8) . ?
C43 S42 1.724(8) . ?
N41 C41 1.398(9) . ?
C41 C42 1.318(11) . ?
C41 C44 1.455(11) . ?
C42 S42 1.666(11) . ?
C42 H42 0.9400 . ?
C44 O44 1.247(9) . ?
C44 N11 1.321(9) 2_656 ?
O1 C1 1.22(3) . ?
C1 N1 1.38(3) . ?
C1 C2 1.45(9) . ?
C2 H2A 0.9700 . ?
C2 H2B 0.9700 . ?
C2 H2C 0.9700 . ?
N1 C3 1.41(4) . ?
N1 C4 1.44(11) . ?
C3 H3A 0.9700 . ?
C3 H3B 0.9700 . ?
C3 H3C 0.9700 . ?
C4 H4A 0.9700 . ?
C4 H4B 0.9700 . ?
C4 H4C 0.9700 . ?

loop_
_geom_torsion_atom_site_label_1
_geom_torsion_atom_site_label_2
_geom_torsion_atom_site_label_3
_geom_torsion_atom_site_label_4
_geom_torsion
_geom_torsion_site_symmetry_1
_geom_torsion_site_symmetry_2
_geom_torsion_site_symmetry_3
_geom_torsion_site_symmetry_4
_geom_torsion_publ_flag
C44 N11 C11 C12' 89(4) 2_656 . . . ?
C44 N11 C11 C23 -151.5(8) 2_656 . . . ?
C44 N11 C11 C12 87(4) 2_656 . . . ?
C12' C11 C12 C14 120(88) . . . . ?
N11 C11 C12 C14 -80(5) . . . . ?
C23 C11 C12 C14 160(4) . . . . ?
C12' C11 C12 C13 -3(82) . . . . ?
N11 C11 C12 C13 157(4) . . . . ?
C23 C11 C12 C13 37(6) . . . . ?
N11 C11 C12' C13' -120(5) . . . . ?
C23 C11 C12' C13' 119(6) . . . . ?
C12 C11 C12' C13' -99(88) . . . . ?
N11 C11 C12' C17' 53(8) . . . . ?
C23 C11 C12' C17' -68(7) . . . . ?
C12 C11 C12' C17' 73(84) . . . . ?
C17' C12' C13' C14' -0(8) . . . . ?
C11 C12' C13' C14' 173(4) . . . . ?
C12' C13' C14' C15' 0(5) . . . . ?
C13' C14' C15' C16' -0(3) . . . . ?
C14' C15' C16' C17' 0(3) . . . . ?
C15' C16' C17' C12' -0(5) . . . . ?
C13' C12' C17' C16' 0(8) . . . . ?
C11 C12' C17' C16' -172(5) . . . . ?
C12' C11 C23 N21 114(4) . . . . ?
N11 C11 C23 N21 -10.4(12) . . . . ?
C12 C11 C23 N21 111(3) . . . . ?
C12' C11 C23 O22 -65(4) . . . . ?
N11 C11 C23 O22 170.8(7) . . . . ?
C12 C11 C23 O22 -68(3) . . . . ?
O22 C23 N21 C21 2.4(8) . . . . ?
C11 C23 N21 C21 -176.5(8) . . . . ?
C23 N21 C21 C25 114.0(6) . . . . ?
C23 N21 C21 C22 -7.2(7) . . . . ?
N21 C21 C22 O22 9.1(6) . . . . ?
C25 C21 C22 O22 -113.1(6) . . . . ?
N21 C21 C22 C24 -108.3(7) . . . . ?
C25 C21 C22 C24 129.5(7) . . . . ?
N21 C23 O22 C22 3.9(8) . . . . ?
C11 C23 O22 C22 -177.1(7) . . . . ?
C24 C22 O22 C23 113.7(7) . . . . ?
C21 C22 O22 C23 -7.7(7) . . . . ?
N21 C21 C25 O25 -160.6(7) . . . . ?
C22 C21 C25 O25 -42.8(9) . . . . ?
N21 C21 C25 N31 21.9(8) . . . . ?
C22 C21 C25 N31 139.8(6) . . . . ?
O25 C25 N31 C31 5.0(12) . . . . ?
C21 C25 N31 C31 -177.6(6) . . . . ?
C25 N31 C31 C32 -121.8(8) . . . . ?
C25 N31 C31 C43 114.7(7) . . . . ?
N31 C31 C32 C34 -177.3(9) . . . . ?
C43 C31 C32 C34 -55.8(11) . . . . ?
N31 C31 C32 C33 62.2(10) . . . . ?
C43 C31 C32 C33 -176.4(8) . . . . ?
N31 C31 C43 N41 68.7(9) . . . . ?
C32 C31 C43 N41 -54.9(10) . . . . ?
N31 C31 C43 S42 -111.1(7) . . . . ?
C32 C31 C43 S42 125.3(7) . . . . ?
C31 C43 N41 C41 -178.0(6) . . . . ?
S42 C43 N41 C41 1.9(8) . . . . ?
C43 N41 C41 C42 -0.7(9) . . . . ?
C43 N41 C41 C44 -179.4(6) . . . . ?
N41 C41 C42 S42 -0.8(9) . . . . ?
C44 C41 C42 S42 177.8(6) . . . . ?
C41 C42 S42 C43 1.5(7) . . . . ?
N41 C43 S42 C42 -2.0(6) . . . . ?
C31 C43 S42 C42 177.8(6) . . . . ?
C42 C41 C44 O44 -9.5(12) . . . . ?
N41 C41 C44 O44 169.0(7) . . . . ?
C42 C41 C44 N11 171.7(8) . . . 2_656 ?
N41 C41 C44 N11 -9.8(10) . . . 2_656 ?
O1 C1 N1 C3 173(3) . . . . ?
C2 C1 N1 C3 -4(6) . . . . ?
O1 C1 N1 C4 -1(7) . . . . ?
C2 C1 N1 C4 -179(9) . . . . ?
